data_7133393
loop_
_publ_author_name
'Potempa, Kinga'
'Paliwoda, Damian'
'Jarzembska, Katarzyna N.'
'Kami&#x144;ski, Rados&#x142;aw'
'Kr&#xf3;wczy&#x144;ski, Adam'
'Borowski, Patryk'
'Hanfland, Michael'

_publ_section_title
;
 Pressure-induced single-crystal-to-single-crystal nitrite ligand
 isomerisation accompanied by a piezochromic effect.
;
_journal_issue 69
_journal_name_full 'Chemical communications (Cambridge, England)'
_journal_page_first 9194
_journal_page_last 9197
_journal_paper_doi 10.1039/d4cc02898h
_journal_volume 60
_journal_year 2024
_chemical_formula_moiety 'C15 H16 N6 Ni O4'
_chemical_formula_sum 'C15 H16 N6 Ni O4'
_chemical_formula_weight 403.05
_space_group_crystal_system monoclinic
_space_group_IT_number 9
_space_group_name_Hall 'C -2yc'
_space_group_name_H-M_alt 'C 1 c 1'
_atom_sites_solution_hydrogens geom
_audit_creation_date 2024-04-19
_audit_creation_method
;
Olex2 1.5
(compiled 2024.02.16 svn.r378c4104 for OlexSys, GUI svn.r6928)
;
_audit_update_record
;
2024-05-02 deposited with the CCDC.	2024-07-23 downloaded from the CCDC.
;
_cell_angle_alpha 90
_cell_angle_beta 110.45(2)
_cell_angle_gamma 90
_cell_formula_units_Z 4
_cell_length_a 13.709(2)
_cell_length_b 9.662(3)
_cell_length_c 13.361(3)
_cell_measurement_reflns_used 327
_cell_measurement_temperature 293
_cell_measurement_theta_max 18.1770
_cell_measurement_theta_min 1.8230
_cell_volume 1658.2(7)
_computing_molecular_graphics 'Olex2 1.5 (Dolomanov et al., 2009)'
_computing_publication_material 'Olex2 1.5 (Dolomanov et al., 2009)'
_computing_structure_refinement 'XL  (Sheldrick, 2008)'
_diffrn_ambient_temperature 293
_diffrn_detector 'Hybrid Pixel Array Detector'
_diffrn_detector_area_resol_mean 13.3333
_diffrn_measured_fraction_theta_full 0.450
_diffrn_measured_fraction_theta_max 0.265
_diffrn_measurement_device_type 'esperanto CrysAlisPro umported from ESRF ID15B beamline'
_diffrn_measurement_method '\w scans'
_diffrn_radiation_type synchrotron
_diffrn_radiation_wavelength 0.40965
_diffrn_reflns_av_R_equivalents 0.0294
_diffrn_reflns_av_unetI/netI 0.0456
_diffrn_reflns_Laue_measured_fraction_full 0.450
_diffrn_reflns_Laue_measured_fraction_max 0.265
_diffrn_reflns_limit_h_max 20
_diffrn_reflns_limit_h_min -22
_diffrn_reflns_limit_k_max 11
_diffrn_reflns_limit_k_min -12
_diffrn_reflns_limit_l_max 19
_diffrn_reflns_limit_l_min -17
_diffrn_reflns_number 2005
_diffrn_reflns_point_group_measured_fraction_full 0.343
_diffrn_reflns_point_group_measured_fraction_max 0.191
_diffrn_reflns_theta_full 14.229
_diffrn_reflns_theta_max 21.156
_diffrn_reflns_theta_min 1.828
_diffrn_source synchrotron
_exptl_absorpt_coefficient_mu 0.279
_exptl_absorpt_correction_T_max 1.00000
_exptl_absorpt_correction_T_min 0.76563
_exptl_absorpt_correction_type multi-scan
_exptl_absorpt_process_details
;
CrysAlisPro 1.171.42.49 (Rigaku Oxford Diffraction, 2022)
Empirical absorption correction using spherical harmonics,
implemented in SCALE3 ABSPACK scaling algorithm.
;
_exptl_crystal_colour yellow
_exptl_crystal_density_diffrn 1.614
_exptl_crystal_description plate
_exptl_crystal_F_000 832
_exptl_crystal_size_max 0.13
_exptl_crystal_size_mid 0.07
_exptl_crystal_size_min 0.02
_refine_diff_density_max 0.438
_refine_diff_density_min -0.452
_refine_diff_density_rms 0.061
_refine_ls_abs_structure_details
;
 Classical Flack method preferred over Parsons because s.u. lower.
;
_refine_ls_abs_structure_Flack 0.11(15)
_refine_ls_extinction_method none
_refine_ls_goodness_of_fit_ref 1.066
_refine_ls_hydrogen_treatment constr
_refine_ls_matrix_type full
_refine_ls_number_parameters 277
_refine_ls_number_reflns 1815
_refine_ls_number_restraints 270
_refine_ls_restrained_S_all 1.025
_refine_ls_R_factor_all 0.0704
_refine_ls_R_factor_gt 0.0561
_refine_ls_shift/su_max 0.000
_refine_ls_shift/su_mean 0.000
_refine_ls_structure_factor_coef Fsqd
_refine_ls_weighting_details 'w=1/[\s^2^(Fo^2^)+(0.1026P)^2^+1.3009P] where P=(Fo^2^+2Fc^2^)/3'
_refine_ls_weighting_scheme calc
_refine_ls_wR_factor_gt 0.1530
_refine_ls_wR_factor_ref 0.1677
_reflns_Friedel_coverage 0.445
_reflns_Friedel_fraction_full 0.235
_reflns_Friedel_fraction_max 0.118
_reflns_number_gt 1406
_reflns_number_total 1815
_reflns_threshold_expression 'I > 2\s(I)'
_cod_data_source_file d4cc02898h2.cif
_cod_data_source_block Ni-diONO-01-I
_cod_depositor_comments 'Adding full bibliography for 7133389--7133407.cif.'
_cod_database_code 7133393
_shelx_shelxl_version_number 2018/3
_shelx_space_group_comment
;
The symmetry employed for this shelxl refinement is uniquely defined
by the following loop, which should always be used as a source of
symmetry information in preference to the above space-group names.
They are only intended as comments.
;
_olex2_refinement_description
;
1. Fixed Uiso
 At 1.2 times of:
  All C(H) groups, All C(H,H) groups
2. Shared sites
{C7A, C7B}
{C9A, C9B}
3. Restrained distances
 Ni1-O1A \\sim Ni1-O1B
 with sigma of 0.02
 O1A-N1A \\sim O1B-N1B
 with sigma of 0.02
 O2A-N1A \\sim O2B-N1B
 with sigma of 0.02
 Ni1-N1A \\sim Ni1-N1B
 with sigma of 0.04
 O1A-O2A \\sim O1B-O2B
 with sigma of 0.04
 Ni1-O3A \\sim Ni1-O3B
 with sigma of 0.02
 O3A-N2A \\sim O3B-N2B
 with sigma of 0.02
 O4A-N2A \\sim O4B-N2B
 with sigma of 0.02
 Ni1-N2A \\sim Ni1-N2B
 with sigma of 0.04
 O3A-O4A \\sim O3B-O4B
 with sigma of 0.04
4. Uiso/Uaniso restraints and constraints
O1B \\sim O1A: within 2A with sigma of 0.001 and sigma for terminal atoms of
0.002 within 2A
N1A \\sim N1B: within 2A with sigma of 0.001 and sigma for terminal atoms of
0.002 within 2A
O2A \\sim O2B: within 2A with sigma of 0.001 and sigma for terminal atoms of
0.002 within 2A
C8B \\sim C8A: within 2A with sigma of 0.001 and sigma for terminal atoms of
0.002 within 2A
O1B \\sim N1B \\sim O2B: within 2A with sigma of 0.001 and sigma for terminal
atoms of 0.002 within 2A
O3B \\sim O3A: within 2A with sigma of 0.001 and sigma for terminal atoms of
0.002 within 2A
N2A \\sim N2B: within 2A with sigma of 0.001 and sigma for terminal atoms of
0.002 within 2A
O4A \\sim O4B: within 2A with sigma of 0.001 and sigma for terminal atoms of
0.002 within 2A
O3B \\sim N2B \\sim O4B: within 2A with sigma of 0.001 and sigma for terminal
atoms of 0.002 within 2A
N3 \\sim C1 \\sim C2 \\sim C3 \\sim C4 \\sim C5: within 2A with sigma of 0.001
and sigma for terminal atoms of 0.002 within 2A
N6 \\sim C11 \\sim C12 \\sim C13 \\sim C14 \\sim C15: within 2A with sigma of
0.001 and sigma for terminal atoms of 0.002 within 2A
Uanis(O1A) \\sim Ueq, Uanis(O2A) \\sim Ueq, Uanis(N1A) \\sim Ueq: with sigma of
0.01 and sigma for terminal atoms of 0.02
Uanis(O3A) \\sim Ueq, Uanis(O4A) \\sim Ueq, Uanis(N2A) \\sim Ueq: with sigma of
0.01 and sigma for terminal atoms of 0.02
Uanis(O1B) \\sim Ueq, Uanis(N1B) \\sim Ueq, Uanis(O2B) \\sim Ueq: with sigma of
0.01 and sigma for terminal atoms of 0.02
Uanis(C8B) \\sim Ueq, Uanis(C9A) \\sim Ueq, Uanis(C8A) \\sim Ueq, Uanis(C7A)
\\sim Ueq: with sigma of 0.001 and sigma for terminal atoms of 0.002
Uanis(O3B) \\sim Ueq, Uanis(N2B) \\sim Ueq, Uanis(O4B) \\sim Ueq: with sigma of
0.01 and sigma for terminal atoms of 0.02
Uanis(N4) \\sim Ueq, Uanis(C6) \\sim Ueq, Uanis(N5) \\sim Ueq, Uanis(C10) \\sim
Ueq: with sigma of 0.01 and sigma for terminal atoms of 0.02
Uanis(C7A) = Uanis(C7B)
Uanis(C9A) = Uanis(C9B)
5. Others
 Sof(C7B)=Sof(H7BA)=Sof(H7BB)=Sof(C8B)=Sof(H8BA)=Sof(H8BB)=Sof(C9B)=Sof(H9BA)=
 Sof(H9BB)=1-FVAR(1)
 Sof(C7A)=Sof(H7AA)=Sof(H7AB)=Sof(C8A)=Sof(H8AA)=Sof(H8AB)=Sof(C9A)=Sof(H9AA)=
 Sof(H9AB)=FVAR(1)
 Sof(O1B)=Sof(O2B)=Sof(N1B)=1-FVAR(2)
 Sof(O1A)=Sof(O2A)=Sof(N1A)=FVAR(2)
 Sof(O3B)=Sof(O4B)=Sof(N2B)=1-FVAR(3)
 Sof(O3A)=Sof(O4A)=Sof(N2A)=FVAR(3)
6.a Secondary CH2 refined with riding coordinates:
 C7A(H7AA,H7AB), C8A(H8AA,H8AB), C9A(H9AA,H9AB), C7B(H7BA,H7BB), C8B(H8BA,
 H8BB), C9B(H9BA,H9BB)
6.b Aromatic/amide H refined with riding coordinates:
 C1(H1), C2(H2), C3(H3), C4(H4), C12(H12), C13(H13), C14(H14), C15(H15),
 C6(H6), C10(H10)
6.c Fitted hexagon refined as free rotating group:
 N3(C1,C2,C3,C4,C5), N6(C11,C12,C13,C14,C15)
;
_olex2_submission_special_instructions 'No special instructions were received'

loop_
_space_group_symop_operation_xyz
'x, y, z'
'x, -y, z+1/2'
'x+1/2, y+1/2, z'
'x+1/2, -y+1/2, z+1/2'

loop_
_atom_site_label
_atom_site_type_symbol
_atom_site_fract_x
_atom_site_fract_y
_atom_site_fract_z
_atom_site_U_iso_or_equiv
_atom_site_adp_type
_atom_site_occupancy
_atom_site_site_symmetry_order
_atom_site_calc_flag
_atom_site_refinement_flags_posn
_atom_site_refinement_flags_adp
_atom_site_refinement_flags_occupancy
_atom_site_disorder_assembly
_atom_site_disorder_group
Ni1 Ni 0.4991(3) 0.29105(10) 0.2573(2) 0.0378(3) Uani 1 1 d D . . . .
O1A O 0.3619(12) 0.269(2) 0.2901(12) 0.054(2) Uani 0.956(15) 1 d D U P A 3
O2A O 0.2605(11) 0.3121(16) 0.3656(12) 0.059(3) Uani 0.956(15) 1 d D U P A 3
N1A N 0.3420(12) 0.344(2) 0.3524(14) 0.056(2) Uani 0.956(15) 1 d D U P A 3
O1B O 0.400(7) 0.383(17) 0.326(12) 0.055(2) Uani 0.044(15) 1 d D U P A 4
O2B O 0.289(11) 0.234(19) 0.275(19) 0.058(3) Uani 0.044(15) 1 d D U P A 4
N1B N 0.312(9) 0.35(2) 0.309(18) 0.056(2) Uani 0.044(15) 1 d D U P A 4
O3A O 0.6331(13) 0.264(2) 0.2257(15) 0.050(3) Uani 0.850(17) 1 d D U P A 5
O4A O 0.7401(11) 0.3464(19) 0.1550(12) 0.058(3) Uani 0.850(17) 1 d D U P A 5
N2A N 0.6601(12) 0.358(2) 0.1737(14) 0.053(3) Uani 0.850(17) 1 d D U P A 5
O3B O 0.638(3) 0.313(8) 0.242(5) 0.051(3) Uani 0.150(17) 1 d D U P A 6
O4B O 0.759(4) 0.276(8) 0.180(5) 0.055(3) Uani 0.150(17) 1 d D U P A 6
N2B N 0.682(4) 0.233(7) 0.196(6) 0.052(3) Uani 0.150(17) 1 d D U P A 6
N3 N 0.4246(5) 0.1631(9) 0.1224(4) 0.0442(15) Uani 1 1 d G U . . .
C1 C 0.4207(6) 0.0194(9) 0.1182(5) 0.0466(16) Uani 1 1 d G U . . .
H1 H 0.446575 -0.031965 0.180830 0.056 Uiso 1 1 calc R U . . .
C2 C 0.3782(8) -0.0475(7) 0.0204(7) 0.0470(16) Uani 1 1 d G U . . .
H2 H 0.375657 -0.143630 0.017633 0.056 Uiso 1 1 calc R U . . .
C3 C 0.3396(8) 0.0293(8) -0.0731(5) 0.0462(16) Uani 1 1 d G U . . .
H3 H 0.311176 -0.015420 -0.138567 0.055 Uiso 1 1 calc R U . . .
C4 C 0.3435(8) 0.1731(8) -0.0690(5) 0.0451(15) Uani 1 1 d G U . . .
H4 H 0.317610 0.224455 -0.131572 0.054 Uiso 1 1 calc R U . . .
C5 C 0.3859(7) 0.2400(7) 0.0288(6) 0.0438(15) Uani 1 1 d G U . . .
N4 N 0.4362(11) 0.434(2) 0.1403(14) 0.053(4) Uani 1 1 d . U . . .
N5 N 0.5593(9) 0.4413(15) 0.3733(10) 0.038(3) Uani 1 1 d . U . . .
N6 N 0.5748(5) 0.1658(10) 0.3910(4) 0.0479(17) Uani 1 1 d G U . . .
C11 C 0.6073(7) 0.2500(8) 0.4810(6) 0.0477(17) Uani 1 1 d G U . . .
C12 C 0.6547(8) 0.1919(9) 0.5815(4) 0.0490(17) Uani 1 1 d G U . . .
H12 H 0.676446 0.248233 0.641755 0.059 Uiso 1 1 calc R U . . .
C13 C 0.6696(8) 0.0496(9) 0.5921(5) 0.0504(17) Uani 1 1 d G U . . .
H13 H 0.701279 0.010701 0.659333 0.061 Uiso 1 1 calc R U . . .
C14 C 0.6370(7) -0.0346(8) 0.5021(7) 0.0506(17) Uani 1 1 d G U . . .
H14 H 0.646994 -0.129827 0.509106 0.061 Uiso 1 1 calc R U . . .
C15 C 0.5896(5) 0.0235(10) 0.4015(5) 0.0496(17) Uani 1 1 d G U . . .
H15 H 0.567875 -0.032823 0.341300 0.060 Uiso 1 1 calc R U . . .
C6 C 0.3984(10) 0.3988(19) 0.0511(11) 0.044(4) Uani 1 1 d . U . . .
H6 H 0.376667 0.462837 -0.004228 0.053 Uiso 1 1 calc R U . . .
C7A C 0.4468(11) 0.587(2) 0.1582(14) 0.047(3) Uani 0.52(4) 1 d . U P B 1
H7AA H 0.508314 0.617409 0.144286 0.057 Uiso 0.52(4) 1 calc R U P B 1
H7AB H 0.387228 0.631361 0.105856 0.057 Uiso 0.52(4) 1 calc R U P B 1
C8A C 0.454(3) 0.636(5) 0.262(3) 0.061(3) Uani 0.52(4) 1 d . U P B 1
H8AA H 0.392686 0.606383 0.275682 0.073 Uiso 0.52(4) 1 calc R U P B 1
H8AB H 0.454575 0.736022 0.260858 0.073 Uiso 0.52(4) 1 calc R U P B 1
C9A C 0.5558(18) 0.584(4) 0.360(2) 0.082(6) Uani 0.52(4) 1 d . U P B 1
H9AA H 0.618016 0.613848 0.347374 0.098 Uiso 0.52(4) 1 calc R U P B 1
H9AB H 0.555680 0.627427 0.425379 0.098 Uiso 0.52(4) 1 calc R U P B 1
C7B C 0.4468(11) 0.587(2) 0.1582(14) 0.047(3) Uani 0.48(4) 1 d . . P B 2
H7BA H 0.448064 0.632428 0.093904 0.057 Uiso 0.48(4) 1 calc R U P B 2
H7BB H 0.387491 0.621914 0.174064 0.057 Uiso 0.48(4) 1 calc R U P B 2
C8B C 0.540(3) 0.617(5) 0.244(3) 0.061(3) Uani 0.48(4) 1 d . U P B 2
H8BA H 0.551742 0.715893 0.241440 0.073 Uiso 0.48(4) 1 calc R U P B 2
H8BB H 0.595870 0.571450 0.228534 0.073 Uiso 0.48(4) 1 calc R U P B 2
C9B C 0.5558(18) 0.584(4) 0.360(2) 0.082(6) Uani 0.48(4) 1 d . . P B 2
H9BA H 0.620249 0.624892 0.406513 0.098 Uiso 0.48(4) 1 calc R U P B 2
H9BB H 0.498947 0.622147 0.378655 0.098 Uiso 0.48(4) 1 calc R U P B 2
C10 C 0.6054(12) 0.381(2) 0.4696(13) 0.048(4) Uani 1 1 d . U . . .
H10 H 0.636620 0.436906 0.529051 0.058 Uiso 1 1 calc R U . . .

loop_
_atom_site_aniso_label
_atom_site_aniso_U_11
_atom_site_aniso_U_22
_atom_site_aniso_U_33
_atom_site_aniso_U_23
_atom_site_aniso_U_13
_atom_site_aniso_U_12
Ni1 0.0434(4) 0.0360(8) 0.0317(6) -0.0014(8) 0.0105(4) 0.0006(11)
O1A 0.053(3) 0.057(5) 0.055(4) -0.006(3) 0.023(3) -0.003(3)
O2A 0.062(4) 0.062(5) 0.062(5) -0.001(3) 0.032(4) -0.001(4)
N1A 0.057(3) 0.059(5) 0.057(4) -0.006(3) 0.024(3) -0.004(3)
O1B 0.055(3) 0.058(5) 0.056(4) -0.006(3) 0.024(3) -0.003(3)
O2B 0.059(4) 0.060(5) 0.059(4) -0.003(3) 0.028(4) -0.002(4)
N1B 0.056(3) 0.059(5) 0.057(4) -0.005(3) 0.024(3) -0.003(3)
O3A 0.049(3) 0.055(5) 0.049(4) 0.004(3) 0.019(3) 0.000(4)
O4A 0.059(4) 0.062(6) 0.059(4) 0.001(4) 0.029(4) -0.003(4)
N2A 0.052(3) 0.057(5) 0.051(4) 0.005(3) 0.020(3) 0.001(3)
O3B 0.051(3) 0.056(5) 0.050(4) 0.004(3) 0.020(3) 0.001(3)
O4B 0.055(4) 0.059(6) 0.055(4) 0.003(4) 0.025(4) -0.001(4)
N2B 0.052(3) 0.057(5) 0.051(4) 0.004(3) 0.021(3) 0.001(3)
N3 0.048(2) 0.040(4) 0.040(3) -0.0058(19) 0.011(2) -0.010(3)
C1 0.051(2) 0.042(4) 0.042(3) -0.0063(19) 0.011(2) -0.010(3)
C2 0.051(2) 0.042(4) 0.043(3) -0.0058(19) 0.010(2) -0.010(3)
C3 0.050(2) 0.042(4) 0.042(3) -0.0062(19) 0.010(2) -0.009(3)
C4 0.049(2) 0.041(4) 0.041(3) -0.0059(19) 0.010(2) -0.010(2)
C5 0.047(2) 0.040(4) 0.040(3) -0.0058(19) 0.010(2) -0.010(2)
N4 0.049(5) 0.058(10) 0.057(7) 0.004(6) 0.026(5) 0.010(6)
N5 0.049(5) 0.025(7) 0.036(5) -0.009(3) 0.009(4) -0.002(5)
N6 0.044(3) 0.064(4) 0.031(3) -0.004(2) 0.008(2) -0.006(3)
C11 0.044(3) 0.064(4) 0.031(3) -0.004(2) 0.008(3) -0.006(3)
C12 0.045(3) 0.065(4) 0.032(3) -0.0032(19) 0.008(3) -0.005(3)
C13 0.047(2) 0.066(4) 0.034(3) -0.003(2) 0.008(2) -0.005(3)
C14 0.047(3) 0.066(4) 0.034(3) -0.003(2) 0.008(2) -0.005(3)
C15 0.046(3) 0.065(4) 0.033(3) -0.004(2) 0.008(3) -0.006(3)
C6 0.048(5) 0.050(9) 0.035(6) 0.021(5) 0.014(5) 0.010(5)
C7A 0.048(3) 0.046(3) 0.046(3) 0.0012(13) 0.0162(16) 0.0000(13)
C8A 0.061(3) 0.061(3) 0.061(3) -0.0001(11) 0.0214(15) 0.0001(11)
C9A 0.082(6) 0.081(6) 0.081(6) -0.0005(13) 0.028(2) 0.0000(13)
C7B 0.048(3) 0.046(3) 0.046(3) 0.0012(13) 0.0162(16) 0.0000(13)
C8B 0.061(3) 0.061(3) 0.061(3) -0.0001(11) 0.0214(15) 0.0000(11)
C9B 0.082(6) 0.081(6) 0.081(6) -0.0005(13) 0.028(2) 0.0000(13)
C10 0.056(6) 0.038(9) 0.047(7) 0.004(4) 0.013(5) 0.000(6)

loop_
_atom_type_symbol
_atom_type_description
_atom_type_scat_dispersion_real
_atom_type_scat_dispersion_imag
_atom_type_scat_source
C C -0.0011 0.0005 'International Tables Vol C Tables 4.2.6.8 and 6.1.1.4'
H H 0.0000 0.0000 'International Tables Vol C Tables 4.2.6.8 and 6.1.1.4'
N N -0.0016 0.0010 'International Tables Vol C Tables 4.2.6.8 and 6.1.1.4'
Ni Ni 0.1705 0.4035 'International Tables Vol C Tables 4.2.6.8 and 6.1.1.4'
O O -0.0014 0.0018 'International Tables Vol C Tables 4.2.6.8 and 6.1.1.4'

loop_
_geom_angle_atom_site_label_1
_geom_angle_atom_site_label_2
_geom_angle_atom_site_label_3
_geom_angle
_geom_angle_site_symmetry_1
_geom_angle_site_symmetry_3
_geom_angle_publ_flag
O1A Ni1 N3 85.2(5) . . ?
O1A Ni1 N6 88.6(6) . . ?
O1B Ni1 N3 115(3) . . ?
O1B Ni1 N6 94(5) . . ?
O3A Ni1 N3 87.2(6) . . ?
O3A Ni1 N5 95.3(7) . . ?
O3A Ni1 N6 83.6(6) . . ?
O3B Ni1 N3 99.6(16) . . ?
O3B Ni1 N4 91(3) . . ?
O3B Ni1 N5 81.8(17) . . ?
O3B Ni1 N6 87(2) . . ?
N4 Ni1 O1A 93.5(7) . . ?
N4 Ni1 O1B 83(5) . . ?
N4 Ni1 O3A 95.7(7) . . ?
N4 Ni1 N3 78.2(7) . . ?
N4 Ni1 N5 92.8(4) . . ?
N4 Ni1 N6 172.2(6) . . ?
N5 Ni1 O1A 93.9(6) . . ?
N5 Ni1 O1B 61(3) . . ?
N5 Ni1 N3 170.9(5) . . ?
N5 Ni1 N6 79.6(5) . . ?
N6 Ni1 N3 109.45(19) . . ?
N1A O1A Ni1 121.4(15) . . ?
O1A N1A O2A 113(2) . . ?
N1B O1B Ni1 126(5) . . ?
O1B N1B O2B 114(5) . . ?
N2A O3A Ni1 118.3(16) . . ?
O4A N2A O3A 120(2) . . ?
N2B O3B Ni1 128(4) . . ?
O4B N2B O3B 117(5) . . ?
C1 N3 Ni1 127.9(4) . . ?
C1 N3 C5 120.0 . . ?
C5 N3 Ni1 111.8(4) . . ?
N3 C1 H1 120.0 . . ?
N3 C1 C2 120.0 . . ?
C2 C1 H1 120.0 . . ?
C1 C2 H2 120.0 . . ?
C1 C2 C3 120.0 . . ?
C3 C2 H2 120.0 . . ?
C2 C3 H3 120.0 . . ?
C2 C3 C4 120.0 . . ?
C4 C3 H3 120.0 . . ?
C3 C4 H4 120.0 . . ?
C5 C4 C3 120.0 . . ?
C5 C4 H4 120.0 . . ?
N3 C5 C6 111.8(6) . . ?
C4 C5 N3 120.0 . . ?
C4 C5 C6 128.2(6) . . ?
C6 N4 Ni1 119.9(16) . . ?
C6 N4 C7A 115.8(16) . . ?
C6 N4 C7B 115.8(16) . . ?
C7A N4 Ni1 123.8(14) . . ?
C7B N4 Ni1 123.8(14) . . ?
C9A N5 Ni1 127.7(16) . . ?
C9B N5 Ni1 127.7(16) . . ?
C10 N5 Ni1 110.1(12) . . ?
C10 N5 C9A 122.2(16) . . ?
C10 N5 C9B 122.2(16) . . ?
C11 N6 Ni1 108.1(4) . . ?
C11 N6 C15 120.0 . . ?
C15 N6 Ni1 131.7(4) . . ?
N6 C11 C12 120.0 . . ?
C10 C11 N6 119.4(9) . . ?
C10 C11 C12 120.0(8) . . ?
C11 C12 H12 120.0 . . ?
C11 C12 C13 120.0 . . ?
C13 C12 H12 120.0 . . ?
C12 C13 H13 120.0 . . ?
C14 C13 C12 120.0 . . ?
C14 C13 H13 120.0 . . ?
C13 C14 H14 120.0 . . ?
C15 C14 C13 120.0 . . ?
C15 C14 H14 120.0 . . ?
N6 C15 H15 120.0 . . ?
C14 C15 N6 120.0 . . ?
C14 C15 H15 120.0 . . ?
C5 C6 H6 121.3 . . ?
N4 C6 C5 117.5(12) . . ?
N4 C6 H6 121.3 . . ?
N4 C7A H7AA 108.1 . . ?
N4 C7A H7AB 108.1 . . ?
H7AA C7A H7AB 107.3 . . ?
C8A C7A N4 117(2) . . ?
C8A C7A H7AA 108.1 . . ?
C8A C7A H7AB 108.1 . . ?
C7A C8A H8AA 108.3 . . ?
C7A C8A H8AB 108.3 . . ?
C7A C8A C9A 116(3) . . ?
H8AA C8A H8AB 107.4 . . ?
C9A C8A H8AA 108.3 . . ?
C9A C8A H8AB 108.3 . . ?
N5 C9A C8A 113(3) . . ?
N5 C9A H9AA 109.0 . . ?
N5 C9A H9AB 109.0 . . ?
C8A C9A H9AA 109.0 . . ?
C8A C9A H9AB 109.0 . . ?
H9AA C9A H9AB 107.8 . . ?
N4 C7B H7BA 109.7 . . ?
N4 C7B H7BB 109.7 . . ?
H7BA C7B H7BB 108.2 . . ?
C8B C7B N4 110(2) . . ?
C8B C7B H7BA 109.7 . . ?
C8B C7B H7BB 109.7 . . ?
C7B C8B H8BA 106.5 . . ?
C7B C8B H8BB 106.5 . . ?
C7B C8B C9B 123(3) . . ?
H8BA C8B H8BB 106.5 . . ?
C9B C8B H8BA 106.5 . . ?
C9B C8B H8BB 106.5 . . ?
N5 C9B C8B 109(3) . . ?
N5 C9B H9BA 109.9 . . ?
N5 C9B H9BB 109.9 . . ?
C8B C9B H9BA 109.9 . . ?
C8B C9B H9BB 109.9 . . ?
H9BA C9B H9BB 108.3 . . ?
N5 C10 H10 119.2 . . ?
C11 C10 N5 121.5(14) . . ?
C11 C10 H10 119.2 . . ?

loop_
_geom_bond_atom_site_label_1
_geom_bond_atom_site_label_2
_geom_bond_distance
_geom_bond_site_symmetry_2
_geom_bond_publ_flag
Ni1 O1A 2.086(19) . ?
Ni1 O1B 2.08(3) . ?
Ni1 O3A 2.041(19) . ?
Ni1 O3B 2.00(3) . ?
Ni1 N3 2.129(6) . ?
Ni1 N4 2.040(18) . ?
Ni1 N5 2.073(11) . ?
Ni1 N6 2.106(7) . ?
O1A N1A 1.21(3) . ?
O2A N1A 1.23(3) . ?
O1B N1B 1.19(4) . ?
O2B N1B 1.23(4) . ?
O3A N2A 1.28(3) . ?
O4A N2A 1.21(3) . ?
O3B N2B 1.26(4) . ?
O4B N2B 1.23(4) . ?
N3 C1 1.3900 . ?
N3 C5 1.3900 . ?
C1 H1 0.9300 . ?
C1 C2 1.3900 . ?
C2 H2 0.9300 . ?
C2 C3 1.3900 . ?
C3 H3 0.9300 . ?
C3 C4 1.3900 . ?
C4 H4 0.9300 . ?
C4 C5 1.3900 . ?
C5 C6 1.56(2) . ?
N4 C6 1.17(3) . ?
N4 C7A 1.49(3) . ?
N4 C7B 1.49(3) . ?
N5 C9A 1.39(4) . ?
N5 C9B 1.39(4) . ?
N5 C10 1.35(2) . ?
N6 C11 1.3900 . ?
N6 C15 1.3900 . ?
C11 C12 1.3900 . ?
C11 C10 1.28(2) . ?
C12 H12 0.9300 . ?
C12 C13 1.3900 . ?
C13 H13 0.9300 . ?
C13 C14 1.3900 . ?
C14 H14 0.9300 . ?
C14 C15 1.3900 . ?
C15 H15 0.9300 . ?
C6 H6 0.9300 . ?
C7A H7AA 0.9700 . ?
C7A H7AB 0.9700 . ?
C7A C8A 1.43(5) . ?
C8A H8AA 0.9700 . ?
C8A H8AB 0.9700 . ?
C8A C9A 1.62(4) . ?
C9A H9AA 0.9700 . ?
C9A H9AB 0.9700 . ?
C7B H7BA 0.9700 . ?
C7B H7BB 0.9700 . ?
C7B C8B 1.42(3) . ?
C8B H8BA 0.9700 . ?
C8B H8BB 0.9700 . ?
C8B C9B 1.52(5) . ?
C9B H9BA 0.9700 . ?
C9B H9BB 0.9700 . ?
C10 H10 0.9300 . ?

loop_
_geom_torsion_atom_site_label_1
_geom_torsion_atom_site_label_2
_geom_torsion_atom_site_label_3
_geom_torsion_atom_site_label_4
_geom_torsion
_geom_torsion_site_symmetry_1
_geom_torsion_site_symmetry_2
_geom_torsion_site_symmetry_3
_geom_torsion_site_symmetry_4
_geom_torsion_publ_flag
Ni1 O1A N1A O2A -176.9(10) . . . . ?
Ni1 O1B N1B O2B 23(35) . . . . ?
Ni1 O3A N2A O4A 178.9(12) . . . . ?
Ni1 O3B N2B O4B 168(6) . . . . ?
Ni1 N3 C1 C2 -172.8(8) . . . . ?
Ni1 N3 C5 C4 173.9(6) . . . . ?
Ni1 N3 C5 C6 -5.7(9) . . . . ?
Ni1 N4 C6 C5 8(2) . . . . ?
Ni1 N4 C7A C8A -31(2) . . . . ?
Ni1 N4 C7B C8B 28(3) . . . . ?
Ni1 N5 C9A C8A 29(4) . . . . ?
Ni1 N5 C9B C8B -22(3) . . . . ?
Ni1 N5 C10 C11 -1(2) . . . . ?
Ni1 N6 C11 C12 176.4(6) . . . . ?
Ni1 N6 C11 C10 -12.4(11) . . . . ?
Ni1 N6 C15 C14 -175.5(8) . . . . ?
N3 C1 C2 C3 0.0 . . . . ?
N3 C5 C6 N4 -0.8(18) . . . . ?
C1 N3 C5 C4 0.0 . . . . ?
C1 N3 C5 C6 -179.6(10) . . . . ?
C1 C2 C3 C4 0.0 . . . . ?
C2 C3 C4 C5 0.0 . . . . ?
C3 C4 C5 N3 0.0 . . . . ?
C3 C4 C5 C6 179.6(12) . . . . ?
C4 C5 C6 N4 179.7(13) . . . . ?
C5 N3 C1 C2 0.0 . . . . ?
N4 C7A C8A C9A 63(3) . . . . ?
N4 C7B C8B C9B -70(4) . . . . ?
N6 C11 C12 C13 0.0 . . . . ?
N6 C11 C10 N5 9(2) . . . . ?
C11 N6 C15 C14 0.0 . . . . ?
C11 C12 C13 C14 0.0 . . . . ?
C12 C11 C10 N5 -179.4(13) . . . . ?
C12 C13 C14 C15 0.0 . . . . ?
C13 C14 C15 N6 0.0 . . . . ?
C15 N6 C11 C12 0.0 . . . . ?
C15 N6 C11 C10 171.2(13) . . . . ?
C6 N4 C7A C8A 157(2) . . . . ?
C6 N4 C7B C8B -145(3) . . . . ?
C7A N4 C6 C5 179.9(13) . . . . ?
C7A C8A C9A N5 -62(4) . . . . ?
C9A N5 C10 C11 179.3(19) . . . . ?
C7B N4 C6 C5 179.9(13) . . . . ?
C7B C8B C9B N5 68(4) . . . . ?
C9B N5 C10 C11 179.3(19) . . . . ?
C10 N5 C9A C8A -151(2) . . . . ?
C10 N5 C9B C8B 158(2) . . . . ?
C10 C11 C12 C13 -171.1(13) . . . . ?
